data_4324679
loop_
_publ_author_name
'Allen Bowden'
'Peter N. Horton'
'Andrew W. G. Platt'

_publ_section_title
;
 Lanthanide Nitrate Complexes of Tri-Isobutylphosphine Oxide: Solid State
 and CD2Cl2 Solution Structures
;
_journal_name_full 'Inorganic Chemistry'
_journal_page_first 2553
_journal_page_last 2561
_journal_paper_doi 10.1021/ic102385p
_journal_volume 50
_journal_year 2011
_chemical_formula_sum 'C36 H81 N3 O12 P3 Sm'
_chemical_formula_weight 991.30
_chemical_name_systematic
;
 ?
;
_space_group_IT_number 92
_symmetry_cell_setting tetragonal
_symmetry_space_group_name_Hall 'P 4abw 2nw'
_symmetry_space_group_name_H-M 'P 41 21 2'
_atom_sites_solution_hydrogens geom
_atom_sites_solution_primary direct
_atom_sites_solution_secondary difmap
_audit_creation_method SHELXL-97
_cell_angle_alpha 90.00
_cell_angle_beta 90.00
_cell_angle_gamma 90.00
_cell_formula_units_Z 8
_cell_length_a 15.2470(5)
_cell_length_b 15.2470(5)
_cell_length_c 43.4821(18)
_cell_measurement_reflns_used 11333
_cell_measurement_temperature 120(2)
_cell_measurement_theta_max 27.485
_cell_measurement_theta_min 2.910
_cell_volume 10108.3(6)
_computing_cell_refinement 'DENZO (Otwinowski & Minor, 1997) & COLLECT (Hooft, R.W.W., 1998)'
_computing_data_collection 'COLLECT (Hooft, R.W.W., 1998)'
_computing_data_reduction 'DENZO (Otwinowski & Minor, 1997) & COLLECT (Hooft, R.W.W., 1998)'
_computing_molecular_graphics 'ORTEP3 for Windows (Farrugia, 1997)'
_computing_publication_material 'WinGX (Farrugia, 1999)'
_computing_structure_refinement 'SHELXL-97 (Sheldrick, 2008)'
_computing_structure_solution 'SHELXS-97 (Sheldrick, 2008)'
_diffrn_ambient_temperature 120(2)
_diffrn_detector_area_resol_mean 9.091
_diffrn_measured_fraction_theta_full 0.997
_diffrn_measured_fraction_theta_max 0.997
_diffrn_measurement_device_type 'Bruker-Nonius Roper CCD camera on \k-goniostat'
_diffrn_measurement_method '\f & \w scans'
_diffrn_radiation_monochromator graphite
_diffrn_radiation_source 'Bruker-Nonius FR591 rotating anode'
_diffrn_radiation_type MoK\a
_diffrn_radiation_wavelength 0.71073
_diffrn_reflns_av_R_equivalents 0.0955
_diffrn_reflns_av_sigmaI/netI 0.0805
_diffrn_reflns_limit_h_max 18
_diffrn_reflns_limit_h_min -17
_diffrn_reflns_limit_k_max 19
_diffrn_reflns_limit_k_min -19
_diffrn_reflns_limit_l_max 56
_diffrn_reflns_limit_l_min -56
_diffrn_reflns_number 97636
_diffrn_reflns_theta_full 27.48
_diffrn_reflns_theta_max 27.48
_diffrn_reflns_theta_min 2.99
_exptl_absorpt_coefficient_mu 1.309
_exptl_absorpt_correction_T_max 0.8802
_exptl_absorpt_correction_T_min 0.8179
_exptl_absorpt_correction_type multi-scan
_exptl_absorpt_process_details 'SADABS 2007/2 (Sheldrick, G.M., 2007)'
_exptl_crystal_colour colourless
_exptl_crystal_density_diffrn 1.303
_exptl_crystal_description 'Cut Block'
_exptl_crystal_F_000 4168
_exptl_crystal_size_max 0.16
_exptl_crystal_size_mid 0.13
_exptl_crystal_size_min 0.10
_refine_diff_density_max 1.878
_refine_diff_density_min -1.988
_refine_diff_density_rms 0.114
_refine_ls_abs_structure_details 'Flack H D (1983), Acta Cryst. A39, 876-881'
_refine_ls_abs_structure_Flack 0.07(3)
_refine_ls_extinction_method none
_refine_ls_goodness_of_fit_ref 1.036
_refine_ls_hydrogen_treatment constr
_refine_ls_matrix_type full
_refine_ls_number_parameters 745
_refine_ls_number_reflns 11524
_refine_ls_number_restraints 970
_refine_ls_restrained_S_all 1.034
_refine_ls_R_factor_all 0.1418
_refine_ls_R_factor_gt 0.0826
_refine_ls_shift/su_max 0.001
_refine_ls_shift/su_mean 0.000
_refine_ls_structure_factor_coef Fsqd
_refine_ls_weighting_details 'calc w=1/[\s^2^(Fo^2^)+(0.0325P)^2^+72.1691P] where P=(Fo^2^+2Fc^2^)/3'
_refine_ls_weighting_scheme calc
_refine_ls_wR_factor_gt 0.1576
_refine_ls_wR_factor_ref 0.1826
_reflns_number_gt 7298
_reflns_number_total 11524
_reflns_threshold_expression >2sigma(I)
_cod_data_source_file ic102385p_si_001_04.cif
_cod_data_source_block Sm
_cod_database_code 4324679

loop_
_symmetry_equiv_pos_as_xyz
'x, y, z'
'-x, -y, z+1/2'
'-y+1/2, x+1/2, z+1/4'
'y+1/2, -x+1/2, z+3/4'
'-x+1/2, y+1/2, -z+1/4'
'x+1/2, -y+1/2, -z+3/4'
'y, x, -z'
'-y, -x, -z+1/2'

loop_
_atom_site_label
_atom_site_type_symbol
_atom_site_fract_x
_atom_site_fract_y
_atom_site_fract_z
_atom_site_U_iso_or_equiv
_atom_site_adp_type
_atom_site_occupancy
_atom_site_symmetry_multiplicity
_atom_site_calc_flag
_atom_site_refinement_flags
_atom_site_disorder_assembly
_atom_site_disorder_group
Sm1 Sm 0.53464(4) 0.98913(3) 0.151172(10) 0.06176(19) Uani 1 1 d . A .
C25 C 0.4562(7) 0.9367(7) 0.24198(19) 0.077(3) Uani 1 1 d DU A .
H25A H 0.4017 0.9585 0.2323 0.092 Uiso 1 1 calc R . .
H25B H 0.4738 0.8832 0.2306 0.092 Uiso 1 1 calc R . .
C26 C 0.4331(7) 0.9085(8) 0.2757(2) 0.073(3) Uani 1 1 d DU . .
H26 H 0.4409 0.9598 0.2897 0.088 Uiso 1 1 calc R . .
C27 C 0.4928(9) 0.8346(9) 0.2859(3) 0.090(4) Uani 1 1 d DU . .
H27A H 0.5539 0.8543 0.2852 0.135 Uiso 1 1 calc R . .
H27B H 0.4851 0.7841 0.2722 0.135 Uiso 1 1 calc R . .
H27C H 0.4778 0.8175 0.3070 0.135 Uiso 1 1 calc R . .
C28 C 0.3399(8) 0.8790(9) 0.2767(3) 0.088(4) Uani 1 1 d DU . .
H28A H 0.3016 0.9271 0.2701 0.132 Uiso 1 1 calc R . .
H28B H 0.3247 0.8619 0.2978 0.132 Uiso 1 1 calc R . .
H28C H 0.3321 0.8287 0.2629 0.132 Uiso 1 1 calc R . .
C29 C 0.5105(7) 1.1119(7) 0.2589(2) 0.068(3) Uani 1 1 d DU A .
H29A H 0.5265 1.0988 0.2805 0.082 Uiso 1 1 calc R . .
H29B H 0.5475 1.1616 0.2521 0.082 Uiso 1 1 calc R . .
C30 C 0.4163(8) 1.1422(8) 0.2585(2) 0.070(3) Uani 1 1 d DU . .
H30 H 0.3787 1.0910 0.2642 0.084 Uiso 1 1 calc R . .
C31 C 0.3881(9) 1.1734(9) 0.2271(2) 0.087(4) Uani 1 1 d DU . .
H31A H 0.3268 1.1924 0.2279 0.130 Uiso 1 1 calc R . .
H31B H 0.3942 1.1254 0.2123 0.130 Uiso 1 1 calc R . .
H31C H 0.4252 1.2227 0.2208 0.130 Uiso 1 1 calc R . .
C32 C 0.4017(8) 1.2133(8) 0.2824(3) 0.077(4) Uani 1 1 d DU . .
H32A H 0.4203 1.1919 0.3026 0.115 Uiso 1 1 calc R . .
H32B H 0.3393 1.2285 0.2831 0.115 Uiso 1 1 calc R . .
H32C H 0.4360 1.2653 0.2769 0.115 Uiso 1 1 calc R . .
C33 C 0.6394(6) 0.9711(9) 0.2502(2) 0.081(4) Uani 1 1 d DU A .
H33A H 0.6402 0.9781 0.2729 0.097 Uiso 1 1 calc R . .
H33B H 0.6391 0.9074 0.2458 0.097 Uiso 1 1 calc R . .
C34 C 0.7237(9) 1.0106(11) 0.2371(4) 0.114(4) Uani 1 1 d DU . .
H34 H 0.7230 1.0067 0.2142 0.137 Uiso 1 1 calc R . .
C35 C 0.7973(10) 0.9586(14) 0.2495(5) 0.181(8) Uani 1 1 d DU . .
H35A H 0.7905 0.8972 0.2433 0.272 Uiso 1 1 calc R . .
H35B H 0.7976 0.9625 0.2719 0.272 Uiso 1 1 calc R . .
H35C H 0.8527 0.9815 0.2413 0.272 Uiso 1 1 calc R . .
C36 C 0.7347(11) 1.0986(12) 0.2463(4) 0.144(7) Uani 1 1 d DU . .
H36A H 0.6862 1.1339 0.2382 0.216 Uiso 1 1 calc R . .
H36B H 0.7904 1.1210 0.2382 0.216 Uiso 1 1 calc R . .
H36C H 0.7351 1.1020 0.2688 0.216 Uiso 1 1 calc R . .
O3 O 0.5463(4) 1.0413(4) 0.20209(11) 0.0569(17) Uani 1 1 d DU A .
P3 P 0.53952(19) 1.0176(2) 0.23582(5) 0.0644(7) Uani 1 1 d DU . .
C13 C 0.2466(13) 0.8680(13) 0.1791(5) 0.095(5) Uani 0.620(8) 1 d PDU A 1
H13A H 0.2043 0.8282 0.1689 0.113 Uiso 0.620(8) 1 calc PR A 1
H13B H 0.2610 0.8404 0.1991 0.113 Uiso 0.620(8) 1 calc PR A 1
C14 C 0.1948(17) 0.9485(15) 0.1871(7) 0.131(5) Uani 0.620(8) 1 d PDU A 1
H14 H 0.1577 0.9566 0.1683 0.157 Uiso 0.620(8) 1 calc PR A 1
C15 C 0.1268(18) 0.9409(19) 0.2122(7) 0.152(9) Uani 0.620(8) 1 d PDU A 1
H15A H 0.0992 0.8829 0.2113 0.227 Uiso 0.620(8) 1 calc PR A 1
H15B H 0.0820 0.9863 0.2094 0.227 Uiso 0.620(8) 1 calc PR A 1
H15C H 0.1550 0.9486 0.2323 0.227 Uiso 0.620(8) 1 calc PR A 1
C16 C 0.2420(19) 1.0306(16) 0.1886(8) 0.141(8) Uani 0.620(8) 1 d PDU A 1
H16A H 0.2023 1.0771 0.1955 0.211 Uiso 0.620(8) 1 calc PR A 1
H16B H 0.2647 1.0453 0.1681 0.211 Uiso 0.620(8) 1 calc PR A 1
H16C H 0.2909 1.0251 0.2030 0.211 Uiso 0.620(8) 1 calc PR A 1
C17 C 0.3150(15) 0.8784(14) 0.1165(4) 0.115(6) Uani 0.620(8) 1 d PDU A 1
H17A H 0.2908 0.9384 0.1151 0.138 Uiso 0.620(8) 1 calc PR A 1
H17B H 0.3706 0.8785 0.1047 0.138 Uiso 0.620(8) 1 calc PR A 1
C18 C 0.2548(14) 0.8212(14) 0.1000(5) 0.104(5) Uani 0.620(8) 1 d PDU A 1
H18 H 0.2346 0.7776 0.1156 0.125 Uiso 0.620(8) 1 calc PR A 1
C19 C 0.1728(15) 0.8621(16) 0.0881(6) 0.101(7) Uani 0.620(8) 1 d PDU A 1
H19A H 0.1377 0.8177 0.0774 0.151 Uiso 0.620(8) 1 calc PR A 1
H19B H 0.1878 0.9094 0.0738 0.151 Uiso 0.620(8) 1 calc PR A 1
H19C H 0.1391 0.8862 0.1053 0.151 Uiso 0.620(8) 1 calc PR A 1
C20 C 0.3010(15) 0.7677(17) 0.0759(5) 0.129(9) Uani 0.620(8) 1 d PDU A 1
H20A H 0.2584 0.7304 0.0653 0.193 Uiso 0.620(8) 1 calc PR A 1
H20B H 0.3457 0.7310 0.0857 0.193 Uiso 0.620(8) 1 calc PR A 1
H20C H 0.3291 0.8070 0.0610 0.193 Uiso 0.620(8) 1 calc PR A 1
C21 C 0.3905(18) 0.7518(12) 0.1573(6) 0.172(10) Uani 0.620(8) 1 d PDU A 1
H21A H 0.3448 0.7109 0.1498 0.206 Uiso 0.620(8) 1 calc PR A 1
H21B H 0.4389 0.7506 0.1421 0.206 Uiso 0.620(8) 1 calc PR A 1
C22 C 0.4264(17) 0.7149(18) 0.1876(7) 0.176(9) Uani 0.620(8) 1 d PDU A 1
H22 H 0.4421 0.7672 0.2004 0.211 Uiso 0.620(8) 1 calc PR A 1
C23 C 0.3566(18) 0.671(2) 0.2039(7) 0.172(11) Uani 0.620(8) 1 d PDU A 1
H23A H 0.3039 0.7083 0.2036 0.257 Uiso 0.620(8) 1 calc PR A 1
H23B H 0.3745 0.6612 0.2253 0.257 Uiso 0.620(8) 1 calc PR A 1
H23C H 0.3438 0.6151 0.1940 0.257 Uiso 0.620(8) 1 calc PR A 1
C24 C 0.5007(18) 0.660(2) 0.1882(9) 0.215(14) Uani 0.620(8) 1 d PDU A 1
H24A H 0.5489 0.6888 0.1771 0.323 Uiso 0.620(8) 1 calc PR A 1
H24B H 0.4868 0.6043 0.1782 0.323 Uiso 0.620(8) 1 calc PR A 1
H24C H 0.5183 0.6498 0.2095 0.323 Uiso 0.620(8) 1 calc PR A 1
O2 O 0.4103(10) 0.9288(10) 0.1652(4) 0.051(3) Uani 0.620(8) 1 d PDU A 1
P2 P 0.3444(6) 0.8605(6) 0.15688(19) 0.068(2) Uani 0.620(8) 1 d PDU A 1
C113 C 0.226(2) 0.8774(19) 0.1872(7) 0.111(6) Uani 0.380(8) 1 d PDU A 2
H11A H 0.1788 0.8336 0.1839 0.133 Uiso 0.380(8) 1 calc PR A 2
H11B H 0.2531 0.8645 0.2073 0.133 Uiso 0.380(8) 1 calc PR A 2
C114 C 0.183(2) 0.970(2) 0.1890(8) 0.138(6) Uani 0.380(8) 1 d PDU A 2
H114 H 0.1195 0.9620 0.1945 0.165 Uiso 0.380(8) 1 calc PR A 2
C115 C 0.224(4) 1.029(3) 0.2123(10) 0.150(10) Uani 0.380(8) 1 d PDU A 2
H11C H 0.2199 1.0016 0.2327 0.225 Uiso 0.380(8) 1 calc PR A 2
H11D H 0.1932 1.0852 0.2125 0.225 Uiso 0.380(8) 1 calc PR A 2
H11E H 0.2857 1.0381 0.2070 0.225 Uiso 0.380(8) 1 calc PR A 2
C116 C 0.188(3) 1.013(3) 0.1586(8) 0.139(10) Uani 0.380(8) 1 d PDU A 2
H11F H 0.1634 0.9742 0.1429 0.208 Uiso 0.380(8) 1 calc PR A 2
H11G H 0.2489 1.0265 0.1538 0.208 Uiso 0.380(8) 1 calc PR A 2
H11H H 0.1537 1.0678 0.1592 0.208 Uiso 0.380(8) 1 calc PR A 2
C117 C 0.2561(19) 0.9136(19) 0.1242(6) 0.116(7) Uani 0.380(8) 1 d PDU A 2
H11I H 0.2481 0.9767 0.1286 0.139 Uiso 0.380(8) 1 calc PR A 2
H11J H 0.2980 0.9090 0.1069 0.139 Uiso 0.380(8) 1 calc PR A 2
C118 C 0.1700(19) 0.878(2) 0.1137(7) 0.110(6) Uani 0.380(8) 1 d PDU A 2
H118 H 0.1440 0.8435 0.1311 0.132 Uiso 0.380(8) 1 calc PR A 2
C119 C 0.106(2) 0.948(2) 0.1049(9) 0.122(12) Uani 0.380(8) 1 d PDU A 2
H11K H 0.0965 0.9877 0.1225 0.183 Uiso 0.380(8) 1 calc PR A 2
H11L H 0.0497 0.9216 0.0991 0.183 Uiso 0.380(8) 1 calc PR A 2
H11M H 0.1290 0.9820 0.0875 0.183 Uiso 0.380(8) 1 calc PR A 2
C120 C 0.185(3) 0.816(2) 0.0876(9) 0.096(9) Uani 0.380(8) 1 d PDU A 2
H12A H 0.1283 0.7919 0.0807 0.145 Uiso 0.380(8) 1 calc PR A 2
H12B H 0.2229 0.7678 0.0943 0.145 Uiso 0.380(8) 1 calc PR A 2
H12C H 0.2127 0.8471 0.0705 0.145 Uiso 0.380(8) 1 calc PR A 2
C121 C 0.328(2) 0.7531(14) 0.1460(8) 0.169(10) Uani 0.380(8) 1 d PDU A 2
H12D H 0.2718 0.7201 0.1467 0.203 Uiso 0.380(8) 1 calc PR A 2
H12E H 0.3473 0.7546 0.1243 0.203 Uiso 0.380(8) 1 calc PR A 2
C122 C 0.397(2) 0.7013(17) 0.1651(9) 0.166(9) Uani 0.380(8) 1 d PDU A 2
H122 H 0.4567 0.7253 0.1599 0.200 Uiso 0.380(8) 1 calc PR A 2
C123 C 0.378(3) 0.724(3) 0.1967(9) 0.173(11) Uani 0.380(8) 1 d PDU A 2
H12F H 0.3766 0.7882 0.1988 0.260 Uiso 0.380(8) 1 calc PR A 2
H12G H 0.4233 0.7000 0.2102 0.260 Uiso 0.380(8) 1 calc PR A 2
H12H H 0.3208 0.6999 0.2025 0.260 Uiso 0.380(8) 1 calc PR A 2
C124 C 0.400(2) 0.6096(15) 0.1609(10) 0.118(12) Uani 0.380(8) 1 d PDU A 2
H12I H 0.4131 0.5964 0.1393 0.177 Uiso 0.380(8) 1 calc PR A 2
H12J H 0.3428 0.5845 0.1663 0.177 Uiso 0.380(8) 1 calc PR A 2
H12K H 0.4454 0.5843 0.1741 0.177 Uiso 0.380(8) 1 calc PR A 2
O102 O 0.3881(14) 0.9143(19) 0.1654(7) 0.051(4) Uani 0.380(8) 1 d PDU A 2
P102 P 0.3068(7) 0.8625(10) 0.1581(3) 0.058(3) Uani 0.380(8) 1 d PDU A 2
C1 C 0.591(2) 1.249(2) 0.1776(9) 0.076(5) Uani 0.364(10) 1 d PDU A 1
H1A H 0.5287 1.2525 0.1718 0.091 Uiso 0.364(10) 1 calc PR A 1
H1B H 0.5948 1.2081 0.1952 0.091 Uiso 0.364(10) 1 calc PR A 1
C2 C 0.616(2) 1.340(2) 0.1903(7) 0.083(5) Uani 0.364(10) 1 d PDU A 1
H2 H 0.6202 1.3834 0.1732 0.100 Uiso 0.364(10) 1 calc PR A 1
C3 C 0.698(2) 1.341(3) 0.2093(10) 0.110(10) Uani 0.364(10) 1 d PDU A 1
H3A H 0.7480 1.3232 0.1966 0.165 Uiso 0.364(10) 1 calc PR A 1
H3B H 0.6918 1.3012 0.2267 0.165 Uiso 0.364(10) 1 calc PR A 1
H3C H 0.7082 1.4010 0.2170 0.165 Uiso 0.364(10) 1 calc PR A 1
C4 C 0.546(2) 1.367(2) 0.2126(8) 0.082(9) Uani 0.364(10) 1 d PDU A 1
H4A H 0.4893 1.3707 0.2020 0.122 Uiso 0.364(10) 1 calc PR A 1
H4B H 0.5605 1.4250 0.2212 0.122 Uiso 0.364(10) 1 calc PR A 1
H4C H 0.5421 1.3243 0.2293 0.122 Uiso 0.364(10) 1 calc PR A 1
C5 C 0.7545(14) 1.168(2) 0.1584(7) 0.078(5) Uani 0.364(10) 1 d PDU A 1
H5A H 0.7865 1.2241 0.1604 0.094 Uiso 0.364(10) 1 calc PR A 1
H5B H 0.7495 1.1431 0.1793 0.094 Uiso 0.364(10) 1 calc PR A 1
C6 C 0.8119(18) 1.108(2) 0.1406(7) 0.088(6) Uani 0.364(10) 1 d PDU A 1
H6 H 0.7743 1.0564 0.1353 0.106 Uiso 0.364(10) 1 calc PR A 1
C7 C 0.849(2) 1.138(3) 0.1108(6) 0.081(8) Uani 0.364(10) 1 d PDU A 1
H7A H 0.8846 1.0912 0.1017 0.122 Uiso 0.364(10) 1 calc PR A 1
H7B H 0.8865 1.1898 0.1143 0.122 Uiso 0.364(10) 1 calc PR A 1
H7C H 0.8016 1.1539 0.0967 0.122 Uiso 0.364(10) 1 calc PR A 1
C8 C 0.881(2) 1.073(3) 0.1616(8) 0.101(9) Uani 0.364(10) 1 d PDU A 1
H8A H 0.8541 1.0522 0.1806 0.152 Uiso 0.364(10) 1 calc PR A 1
H8B H 0.9232 1.1199 0.1664 0.152 Uiso 0.364(10) 1 calc PR A 1
H8C H 0.9119 1.0245 0.1515 0.152 Uiso 0.364(10) 1 calc PR A 1
C9 C 0.656(2) 1.265(3) 0.1132(7) 0.076(5) Uani 0.364(10) 1 d PDU A 1
H9A H 0.6662 1.3260 0.1206 0.091 Uiso 0.364(10) 1 calc PR A 1
H9B H 0.7092 1.2474 0.1016 0.091 Uiso 0.364(10) 1 calc PR A 1
C10 C 0.577(2) 1.266(2) 0.0909(6) 0.084(5) Uani 0.364(10) 1 d PDU A 1
H10 H 0.5245 1.2916 0.1012 0.101 Uiso 0.364(10) 1 calc PR A 1
C11 C 0.562(3) 1.174(2) 0.0833(10) 0.135(11) Uani 0.364(10) 1 d PDU A 1
H11N H 0.5500 1.1413 0.1022 0.203 Uiso 0.364(10) 1 calc PR A 1
H11O H 0.6136 1.1501 0.0731 0.203 Uiso 0.364(10) 1 calc PR A 1
H11P H 0.5110 1.1697 0.0696 0.203 Uiso 0.364(10) 1 calc PR A 1
C12 C 0.590(2) 1.306(2) 0.0611(6) 0.091(9) Uani 0.364(10) 1 d PDU A 1
H12L H 0.6068 1.3679 0.0638 0.136 Uiso 0.364(10) 1 calc PR A 1
H12M H 0.5354 1.3031 0.0493 0.136 Uiso 0.364(10) 1 calc PR A 1
H12N H 0.6366 1.2753 0.0500 0.136 Uiso 0.364(10) 1 calc PR A 1
O1 O 0.5961(13) 1.1110(15) 0.1391(6) 0.047(3) Uani 0.364(10) 1 d PDU A 1
P1 P 0.6454(10) 1.1946(12) 0.1461(4) 0.047(3) Uani 0.364(10) 1 d PDU A 1
C101 C 0.6088(13) 1.2553(13) 0.1779(5) 0.076(4) Uani 0.636(10) 1 d PDU A 2
H10A H 0.5460 1.2403 0.1753 0.091 Uiso 0.636(10) 1 calc PR A 2
H10B H 0.6281 1.2312 0.1979 0.091 Uiso 0.636(10) 1 calc PR A 2
C102 C 0.6175(13) 1.3559(13) 0.1790(5) 0.084(5) Uani 0.636(10) 1 d PDU A 2
H102 H 0.6047 1.3767 0.1576 0.101 Uiso 0.636(10) 1 calc PR A 2
C103 C 0.7076(15) 1.3878(18) 0.1861(7) 0.127(8) Uani 0.636(10) 1 d PDU A 2
H10C H 0.7500 1.3578 0.1729 0.191 Uiso 0.636(10) 1 calc PR A 2
H10D H 0.7212 1.3756 0.2077 0.191 Uiso 0.636(10) 1 calc PR A 2
H10E H 0.7107 1.4512 0.1825 0.191 Uiso 0.636(10) 1 calc PR A 2
C104 C 0.5557(16) 1.4021(16) 0.1988(6) 0.109(8) Uani 0.636(10) 1 d PDU A 2
H10F H 0.4958 1.3833 0.1939 0.163 Uiso 0.636(10) 1 calc PR A 2
H10G H 0.5611 1.4654 0.1955 0.163 Uiso 0.636(10) 1 calc PR A 2
H10H H 0.5687 1.3885 0.2204 0.163 Uiso 0.636(10) 1 calc PR A 2
C105 C 0.7828(10) 1.1968(14) 0.1586(5) 0.087(5) Uani 0.636(10) 1 d PDU A 2
H10I H 0.8080 1.2562 0.1559 0.105 Uiso 0.636(10) 1 calc PR A 2
H10J H 0.7847 1.1833 0.1809 0.105 Uiso 0.636(10) 1 calc PR A 2
C106 C 0.8407(11) 1.1339(15) 0.1426(5) 0.086(5) Uani 0.636(10) 1 d PDU A 2
H106 H 0.8201 1.0850 0.1561 0.103 Uiso 0.636(10) 1 calc PR A 2
C107 C 0.8165(16) 1.0847(18) 0.1150(5) 0.114(7) Uani 0.636(10) 1 d PDU A 2
H10K H 0.7545 1.0950 0.1102 0.172 Uiso 0.636(10) 1 calc PR A 2
H10L H 0.8260 1.0219 0.1185 0.172 Uiso 0.636(10) 1 calc PR A 2
H10M H 0.8527 1.1041 0.0976 0.172 Uiso 0.636(10) 1 calc PR A 2
C108 C 0.9287(10) 1.1295(12) 0.1560(4) 0.065(5) Uani 0.636(10) 1 d PDU A 2
H10N H 0.9302 1.1634 0.1751 0.098 Uiso 0.636(10) 1 calc PR A 2
H10O H 0.9713 1.1539 0.1414 0.098 Uiso 0.636(10) 1 calc PR A 2
H10P H 0.9436 1.0682 0.1603 0.098 Uiso 0.636(10) 1 calc PR A 2
C109 C 0.6625(13) 1.2684(15) 0.1134(5) 0.074(4) Uani 0.636(10) 1 d PDU A 2
H10Q H 0.6973 1.3224 0.1167 0.089 Uiso 0.636(10) 1 calc PR A 2
H10R H 0.6889 1.2363 0.0959 0.089 Uiso 0.636(10) 1 calc PR A 2
C110 C 0.5662(13) 1.2952(10) 0.1045(4) 0.076(4) Uani 0.636(10) 1 d PDU A 2
H110 H 0.5262 1.2924 0.1227 0.091 Uiso 0.636(10) 1 calc PR A 2
C111 C 0.5407(19) 1.2328(13) 0.0812(5) 0.105(6) Uani 0.636(10) 1 d PDU A 2
H11Q H 0.5396 1.1737 0.0901 0.158 Uiso 0.636(10) 1 calc PR A 2
H11R H 0.5829 1.2345 0.0643 0.158 Uiso 0.636(10) 1 calc PR A 2
H11S H 0.4822 1.2476 0.0735 0.158 Uiso 0.636(10) 1 calc PR A 2
C112 C 0.5662(15) 1.3807(11) 0.0911(6) 0.101(7) Uani 0.636(10) 1 d PDU A 2
H11T H 0.5813 1.4242 0.1069 0.152 Uiso 0.636(10) 1 calc PR A 2
H11U H 0.5078 1.3936 0.0829 0.152 Uiso 0.636(10) 1 calc PR A 2
H11V H 0.6094 1.3829 0.0745 0.152 Uiso 0.636(10) 1 calc PR A 2
O101 O 0.6331(8) 1.1112(8) 0.1420(3) 0.047(3) Uani 0.636(10) 1 d PDU A 2
P101 P 0.6711(7) 1.2011(8) 0.1473(3) 0.060(2) Uani 0.636(10) 1 d PDU A 2
N11 N 0.5701(8) 0.8903(7) 0.09421(19) 0.077(3) Uani 1 1 d U A .
O11 O 0.5235(6) 0.8590(4) 0.11636(14) 0.074(2) Uani 1 1 d U A .
O12 O 0.6066(6) 0.9618(5) 0.09854(16) 0.081(2) Uani 1 1 d U A .
O13 O 0.5771(7) 0.8492(6) 0.06983(16) 0.101(3) Uani 1 1 d U . .
N31 N 0.3972(8) 1.1000(6) 0.1221(2) 0.078(3) Uani 1 1 d U . .
O31 O 0.4388(5) 1.0399(5) 0.10789(13) 0.071(2) Uani 1 1 d U A .
O32 O 0.4234(6) 1.1145(5) 0.14998(14) 0.068(2) Uani 1 1 d U A .
O33 O 0.3381(7) 1.1401(6) 0.11030(18) 0.100(3) Uani 1 1 d U A .
N21 N 0.6556(9) 0.8622(7) 0.18012(19) 0.076(3) Uani 1 1 d U . .
O21 O 0.5742(7) 0.8578(5) 0.18337(15) 0.076(3) Uani 1 1 d U A .
O22 O 0.6818(6) 0.9214(5) 0.16120(15) 0.071(2) Uani 1 1 d U A .
O23 O 0.7057(7) 0.8138(6) 0.19396(16) 0.095(3) Uani 1 1 d U A .

loop_
_atom_site_aniso_label
_atom_site_aniso_U_11
_atom_site_aniso_U_22
_atom_site_aniso_U_33
_atom_site_aniso_U_23
_atom_site_aniso_U_13
_atom_site_aniso_U_12
Sm1 0.1081(5) 0.0457(3) 0.0314(2) 0.0022(2) 0.0191(3) 0.0147(3)
C25 0.097(8) 0.098(8) 0.035(5) 0.001(5) 0.019(5) 0.006(7)
C26 0.087(8) 0.085(8) 0.048(5) 0.012(5) 0.021(5) 0.003(6)
C27 0.091(10) 0.114(10) 0.065(7) 0.027(7) 0.014(7) 0.017(9)
C28 0.103(11) 0.095(10) 0.066(7) 0.022(7) 0.026(7) -0.006(8)
C29 0.093(8) 0.076(7) 0.036(5) -0.013(4) 0.015(5) 0.007(6)
C30 0.085(7) 0.079(7) 0.046(5) -0.004(5) 0.019(5) 0.006(6)
C31 0.091(10) 0.105(10) 0.065(7) 0.009(7) 0.009(7) 0.014(8)
C32 0.068(8) 0.090(9) 0.072(7) -0.023(7) 0.016(6) 0.015(7)
C33 0.085(8) 0.111(10) 0.046(6) 0.015(6) 0.022(5) 0.002(8)
C34 0.093(9) 0.152(12) 0.098(8) 0.007(9) 0.004(7) 0.012(9)
C35 0.078(11) 0.21(2) 0.25(2) 0.049(18) 0.041(13) 0.024(13)
C36 0.090(11) 0.209(19) 0.134(13) -0.060(14) 0.010(10) -0.031(13)
O3 0.082(4) 0.059(4) 0.029(3) 0.002(3) 0.014(3) 0.011(4)
P3 0.080(2) 0.0792(19) 0.0336(10) 0.0012(12) 0.0151(11) 0.0097(16)
C13 0.090(10) 0.084(9) 0.110(10) -0.033(9) 0.019(9) -0.009(9)
C14 0.134(11) 0.108(11) 0.151(11) -0.037(11) 0.018(10) 0.004(10)
C15 0.154(19) 0.133(18) 0.168(19) -0.059(17) 0.021(17) 0.001(17)
C16 0.139(16) 0.124(15) 0.160(17) -0.034(16) 0.023(15) -0.004(14)
C17 0.117(15) 0.116(14) 0.111(12) -0.003(11) -0.007(12) -0.005(12)
C18 0.118(13) 0.108(12) 0.087(10) -0.017(10) -0.021(10) 0.007(10)
C19 0.115(15) 0.089(15) 0.099(13) -0.040(13) 0.004(12) -0.026(14)
C20 0.131(19) 0.131(19) 0.125(17) -0.081(15) -0.036(15) 0.027(15)
C21 0.127(16) 0.116(15) 0.27(2) -0.041(16) 0.084(17) -0.048(15)
C22 0.129(16) 0.119(15) 0.28(2) -0.021(16) 0.075(17) -0.042(14)
C23 0.123(19) 0.109(18) 0.28(3) -0.02(2) 0.09(2) -0.065(16)
C24 0.15(3) 0.17(3) 0.32(3) 0.00(3) 0.02(3) -0.02(2)
O2 0.065(8) 0.042(6) 0.045(5) -0.006(5) 0.026(6) -0.029(5)
P2 0.077(6) 0.068(3) 0.058(3) -0.013(3) 0.001(4) -0.010(5)
C113 0.112(13) 0.091(12) 0.131(12) -0.044(12) 0.025(11) 0.011(11)
C114 0.143(13) 0.114(13) 0.157(13) -0.038(12) 0.018(12) 0.004(11)
C115 0.158(19) 0.124(18) 0.17(2) -0.021(19) 0.024(19) -0.004(18)
C116 0.138(19) 0.124(18) 0.154(19) -0.033(18) 0.026(18) 0.003(17)
C117 0.118(16) 0.115(15) 0.115(14) 0.010(13) -0.020(14) 0.002(14)
C118 0.117(14) 0.111(13) 0.103(12) 0.005(12) -0.018(12) 0.005(12)
C119 0.12(2) 0.15(3) 0.10(2) 0.04(2) -0.038(19) 0.03(2)
C120 0.108(17) 0.085(19) 0.097(16) 0.011(17) -0.012(15) 0.025(17)
C121 0.117(18) 0.116(16) 0.27(2) -0.045(18) 0.082(19) -0.032(16)
C122 0.120(16) 0.109(15) 0.27(2) -0.036(16) 0.080(17) -0.036(14)
C123 0.11(2) 0.13(2) 0.27(3) -0.02(2) 0.10(2) -0.077(18)
C124 0.08(2) 0.028(14) 0.24(3) -0.01(2) 0.06(2) 0.006(15)
O102 0.050(9) 0.054(8) 0.050(7) -0.022(7) 0.004(8) -0.008(8)
P102 0.036(6) 0.079(5) 0.060(5) -0.031(4) 0.008(5) -0.001(5)
C1 0.072(10) 0.094(11) 0.063(9) -0.045(9) 0.018(9) -0.009(10)
C2 0.078(9) 0.096(10) 0.075(10) -0.043(9) 0.014(9) -0.015(9)
C3 0.097(19) 0.12(2) 0.11(2) -0.068(18) -0.011(19) -0.013(18)
C4 0.104(18) 0.079(19) 0.061(17) -0.024(15) 0.019(16) 0.002(17)
C5 0.072(10) 0.082(10) 0.081(8) -0.029(9) 0.010(9) 0.007(9)
C6 0.079(11) 0.093(11) 0.092(9) -0.035(9) 0.008(9) 0.019(10)
C7 0.073(16) 0.096(18) 0.075(14) -0.027(15) 0.002(14) -0.005(15)
C8 0.092(16) 0.102(17) 0.111(16) -0.012(15) 0.020(15) 0.030(15)
C9 0.099(11) 0.056(9) 0.073(9) 0.006(9) 0.005(9) 0.003(9)
C10 0.109(11) 0.066(10) 0.077(10) 0.012(9) 0.000(9) -0.004(9)
C11 0.16(2) 0.13(2) 0.120(19) 0.00(2) -0.014(19) 0.01(2)
C12 0.111(19) 0.105(19) 0.058(15) 0.024(15) -0.006(15) 0.003(17)
O1 0.041(7) 0.051(4) 0.050(4) 0.007(3) 0.018(6) -0.010(6)
P1 0.032(6) 0.059(6) 0.051(5) -0.003(4) 0.017(5) 0.008(5)
C101 0.073(9) 0.094(10) 0.062(8) -0.042(7) 0.015(8) -0.006(8)
C102 0.076(8) 0.098(10) 0.077(9) -0.050(8) 0.014(8) -0.016(8)
C103 0.106(14) 0.125(16) 0.150(17) -0.057(14) -0.002(15) -0.006(14)
C104 0.107(14) 0.098(15) 0.120(16) -0.047(13) -0.005(14) 0.018(13)
C105 0.076(10) 0.095(11) 0.090(9) -0.032(9) 0.004(8) 0.022(9)
C106 0.073(9) 0.092(10) 0.091(8) -0.038(8) 0.005(8) 0.016(8)
C107 0.113(15) 0.126(16) 0.104(13) -0.043(13) 0.003(12) 0.056(13)
C108 0.049(10) 0.058(10) 0.088(12) -0.010(9) 0.016(9) 0.006(8)
C109 0.095(9) 0.053(8) 0.075(8) 0.007(7) 0.009(8) 0.005(7)
C110 0.114(10) 0.060(8) 0.054(8) -0.001(7) -0.008(8) -0.001(8)
C111 0.148(15) 0.072(12) 0.096(12) 0.031(10) -0.026(12) -0.021(13)
C112 0.102(16) 0.073(13) 0.129(17) 0.001(13) -0.026(14) -0.007(12)
O101 0.041(7) 0.051(4) 0.050(4) 0.007(3) 0.018(6) -0.010(6)
P101 0.056(6) 0.060(3) 0.063(3) -0.016(3) 0.019(4) -0.008(4)
N11 0.124(7) 0.068(5) 0.040(4) -0.004(4) 0.015(5) 0.018(5)
O11 0.132(7) 0.059(4) 0.032(3) 0.001(3) 0.021(4) 0.021(5)
O12 0.133(7) 0.070(5) 0.040(4) -0.003(4) 0.025(4) 0.014(5)
O13 0.158(9) 0.107(7) 0.039(4) -0.024(4) 0.030(5) 0.005(6)
N31 0.123(7) 0.059(5) 0.050(4) -0.001(4) 0.011(5) 0.030(5)
O31 0.120(6) 0.055(4) 0.039(3) 0.006(3) 0.017(3) 0.028(4)
O32 0.109(6) 0.058(4) 0.037(3) -0.003(4) 0.006(4) 0.019(4)
O33 0.141(9) 0.091(7) 0.068(5) -0.003(5) -0.014(5) 0.059(6)
N21 0.120(7) 0.072(6) 0.037(4) 0.001(4) 0.017(5) 0.029(6)
O21 0.120(7) 0.068(5) 0.039(4) 0.011(3) 0.015(4) 0.013(5)
O22 0.106(6) 0.068(5) 0.038(4) 0.004(3) 0.016(4) 0.021(4)
O23 0.136(8) 0.097(7) 0.052(4) 0.018(4) 0.009(5) 0.057(6)

loop_
_atom_type_symbol
_atom_type_description
_atom_type_scat_dispersion_real
_atom_type_scat_dispersion_imag
_atom_type_scat_source
C C 0.0033 0.0016 'International Tables Vol C Tables 4.2.6.8 and 6.1.1.4'
H H 0.0000 0.0000 'International Tables Vol C Tables 4.2.6.8 and 6.1.1.4'
N N 0.0061 0.0033 'International Tables Vol C Tables 4.2.6.8 and 6.1.1.4'
O O 0.0106 0.0060 'International Tables Vol C Tables 4.2.6.8 and 6.1.1.4'
P P 0.1023 0.0942 'International Tables Vol C Tables 4.2.6.8 and 6.1.1.4'
Sm Sm -0.1638 3.4418 'International Tables Vol C Tables 4.2.6.8 and 6.1.1.4'

loop_
_geom_angle_atom_site_label_1
_geom_angle_atom_site_label_2
_geom_angle_atom_site_label_3
_geom_angle
O1 Sm1 O2 143.9(8)
O1 Sm1 O3 84.6(7)
O2 Sm1 O3 86.8(5)
O1 Sm1 O101 12.8(8)
O2 Sm1 O101 154.5(6)
O3 Sm1 O101 81.4(4)
O1 Sm1 O11 124.6(7)
O2 Sm1 O11 77.2(5)
O3 Sm1 O11 147.2(2)
O101 Sm1 O11 123.4(4)
O1 Sm1 O31 78.6(7)
O2 Sm1 O31 80.5(5)
O3 Sm1 O31 130.1(2)
O101 Sm1 O31 90.0(4)
O11 Sm1 O31 75.6(2)
O1 Sm1 O22 90.5(7)
O2 Sm1 O22 123.5(5)
O3 Sm1 O22 84.8(2)
O101 Sm1 O22 77.9(4)
O11 Sm1 O22 80.7(3)
O31 Sm1 O22 141.2(2)
O1 Sm1 O21 136.1(7)
O2 Sm1 O21 73.6(5)
O3 Sm1 O21 74.2(2)
O101 Sm1 O21 123.7(4)
O11 Sm1 O21 73.8(2)
O31 Sm1 O21 143.5(3)
O22 Sm1 O21 50.3(3)
O1 Sm1 O32 68.7(6)
O2 Sm1 O32 75.3(5)
O3 Sm1 O32 79.4(2)
O101 Sm1 O32 80.4(3)
O11 Sm1 O32 122.4(3)
O31 Sm1 O32 50.7(2)
O22 Sm1 O32 154.8(3)
O21 Sm1 O32 139.9(3)
O1 Sm1 O12 74.7(7)
O2 Sm1 O12 123.3(5)
O3 Sm1 O12 149.1(3)
O101 Sm1 O12 73.3(4)
O11 Sm1 O12 50.4(3)
O31 Sm1 O12 68.3(2)
O22 Sm1 O12 72.9(2)
O21 Sm1 O12 105.3(2)
O32 Sm1 O12 112.7(2)
O1 Sm1 O102 144.9(9)
O2 Sm1 O102 2.6(10)
O3 Sm1 O102 89.4(7)
O101 Sm1 O102 156.0(8)
O11 Sm1 O102 74.7(7)
O31 Sm1 O102 79.2(7)
O22 Sm1 O102 123.4(7)
O21 Sm1 O102 73.9(7)
O32 Sm1 O102 76.2(7)
O12 Sm1 O102 120.7(7)
O1 Sm1 N11 99.0(7)
O2 Sm1 N11 100.3(5)
O3 Sm1 N11 161.2(3)
O101 Sm1 N11 98.1(4)
O11 Sm1 N11 25.7(3)
O31 Sm1 N11 68.5(2)
O22 Sm1 N11 76.8(3)
O21 Sm1 N11 91.0(2)
O32 Sm1 N11 119.1(2)
O12 Sm1 N11 24.7(3)
O102 Sm1 N11 97.7(7)
C26 C25 P3 119.2(7)
C26 C25 H25A 107.5
P3 C25 H25A 107.5
C26 C25 H25B 107.5
P3 C25 H25B 107.5
H25A C25 H25B 107.0
C28 C26 C27 109.8(10)
C28 C26 C25 109.0(9)
C27 C26 C25 110.1(9)
C28 C26 H26 109.3
C27 C26 H26 109.3
C25 C26 H26 109.3
C26 C27 H27A 109.5
C26 C27 H27B 109.5
H27A C27 H27B 109.5
C26 C27 H27C 109.5
H27A C27 H27C 109.5
H27B C27 H27C 109.5
C26 C28 H28A 109.5
C26 C28 H28B 109.5
H28A C28 H28B 109.5
C26 C28 H28C 109.5
H28A C28 H28C 109.5
H28B C28 H28C 109.5
C30 C29 P3 118.1(8)
C30 C29 H29A 107.8
P3 C29 H29A 107.8
C30 C29 H29B 107.8
P3 C29 H29B 107.8
H29A C29 H29B 107.1
C29 C30 C31 112.1(9)
C29 C30 C32 110.6(9)
C31 C30 C32 110.6(10)
C29 C30 H30 107.8
C31 C30 H30 107.8
C32 C30 H30 107.8
C30 C31 H31A 109.5
C30 C31 H31B 109.5
H31A C31 H31B 109.5
C30 C31 H31C 109.5
H31A C31 H31C 109.5
H31B C31 H31C 109.5
C30 C32 H32A 109.5
C30 C32 H32B 109.5
H32A C32 H32B 109.5
C30 C32 H32C 109.5
H32A C32 H32C 109.5
H32B C32 H32C 109.5
C34 C33 P3 115.4(8)
C34 C33 H33A 108.4
P3 C33 H33A 108.4
C34 C33 H33B 108.4
P3 C33 H33B 108.4
H33A C33 H33B 107.5
C36 C34 C35 108.6(15)
C36 C34 C33 111.7(13)
C35 C34 C33 107.0(12)
C36 C34 H34 109.8
C35 C34 H34 109.8
C33 C34 H34 109.8
C34 C35 H35A 109.5
C34 C35 H35B 109.5
H35A C35 H35B 109.5
C34 C35 H35C 109.5
H35A C35 H35C 109.5
H35B C35 H35C 109.5
C34 C36 H36A 109.5
C34 C36 H36B 109.5
H36A C36 H36B 109.5
C34 C36 H36C 109.5
H36A C36 H36C 109.5
H36B C36 H36C 109.5
P3 O3 Sm1 145.4(4)
O3 P3 C25 111.0(4)
O3 P3 C33 112.1(4)
C25 P3 C33 106.1(6)
O3 P3 C29 111.3(4)
C25 P3 C29 107.0(5)
C33 P3 C29 109.2(5)
C14 C13 P2 128.2(14)
C14 C13 H13A 105.2
P2 C13 H13A 105.2
C14 C13 H13B 105.2
P2 C13 H13B 105.2
H13A C13 H13B 106.0
C16 C14 C13 117.2(18)
C16 C14 C15 112.0(19)
C13 C14 C15 117.8(19)
C16 C14 H14 102.2
C13 C14 H14 102.2
C15 C14 H14 102.2
C14 C15 H15A 109.5
C14 C15 H15B 109.5
H15A C15 H15B 109.5
C14 C15 H15C 109.5
H15A C15 H15C 109.5
H15B C15 H15C 109.5
C14 C16 H16A 109.5
C14 C16 H16B 109.5
H16A C16 H16B 109.5
C14 C16 H16C 109.5
H16A C16 H16C 109.5
H16B C16 H16C 109.5
C18 C17 P2 122.5(14)
C18 C17 H17A 106.7
P2 C17 H17A 106.7
C18 C17 H17B 106.7
P2 C17 H17B 106.7
H17A C17 H17B 106.6
C17 C18 C19 116.7(17)
C17 C18 C20 111.8(17)
C19 C18 C20 112.3(16)
C17 C18 H18 104.9
C19 C18 H18 104.9
C20 C18 H18 104.9
C18 C19 H19A 109.5
C18 C19 H19B 109.5
H19A C19 H19B 109.5
C18 C19 H19C 109.5
H19A C19 H19C 109.5
H19B C19 H19C 109.5
C18 C20 H20A 109.5
C18 C20 H20B 109.5
H20A C20 H20B 109.5
C18 C20 H20C 109.5
H20A C20 H20C 109.5
H20B C20 H20C 109.5
C22 C21 P2 119.0(17)
C22 C21 H21A 107.6
P2 C21 H21A 107.6
C22 C21 H21B 107.6
P2 C21 H21B 107.6
H21A C21 H21B 107.0
C24 C22 C23 108(2)
C24 C22 C21 121(2)
C23 C22 C21 109(2)
C24 C22 H22 105.6
C23 C22 H22 105.6
C21 C22 H22 105.6
C22 C23 H23A 109.5
C22 C23 H23B 109.5
H23A C23 H23B 109.5
C22 C23 H23C 109.5
H23A C23 H23C 109.5
H23B C23 H23C 109.5
C22 C24 H24A 109.5
C22 C24 H24B 109.5
H24A C24 H24B 109.5
C22 C24 H24C 109.5
H24A C24 H24C 109.5
H24B C24 H24C 109.5
P2 O2 Sm1 143.7(10)
O2 P2 C13 112.7(9)
O2 P2 C21 112.2(11)
C13 P2 C21 112.4(11)
O2 P2 C17 107.1(9)
C13 P2 C17 107.8(11)
C21 P2 C17 104.0(11)
C114 C113 P102 116.4(16)
C114 C113 H11A 108.2
P102 C113 H11A 108.2
C114 C113 H11B 108.2
P102 C113 H11B 108.2
H11A C113 H11B 107.3
C116 C114 C115 108(2)
C116 C114 C113 109.8(19)
C115 C114 C113 114(2)
C116 C114 H114 108.3
C115 C114 H114 108.3
C113 C114 H114 108.3
C114 C115 H11C 109.5
C114 C115 H11D 109.5
H11C C115 H11D 109.5
C114 C115 H11E 109.5
H11C C115 H11E 109.5
H11D C115 H11E 109.5
C114 C116 H11F 109.5
C114 C116 H11G 109.5
H11F C116 H11G 109.5
C114 C116 H11H 109.5
H11F C116 H11H 109.5
H11G C116 H11H 109.5
C118 C117 P102 117.4(17)
C118 C117 H11I 108.0
P102 C117 H11I 108.0
C118 C117 H11J 108.0
P102 C117 H11J 108.0
H11I C117 H11J 107.2
C120 C118 C117 109(2)
C120 C118 C119 111(2)
C117 C118 C119 113(2)
C120 C118 H118 107.9
C117 C118 H118 107.9
C119 C118 H118 107.9
C118 C119 H11K 109.5
C118 C119 H11L 109.5
H11K C119 H11L 109.5
C118 C119 H11M 109.5
H11K C119 H11M 109.5
H11L C119 H11M 109.5
C118 C120 H12A 109.5
C118 C120 H12B 109.5
H12A C120 H12B 109.5
C118 C120 H12C 109.5
H12A C120 H12C 109.5
H12B C120 H12C 109.5
C122 C121 P102 116.2(17)
C122 C121 H12D 108.2
P102 C121 H12D 108.2
C122 C121 H12E 108.2
P102 C121 H12E 108.2
H12D C121 H12E 107.4
C124 C122 C123 112(3)
C124 C122 C121 117(2)
C123 C122 C121 104(2)
C124 C122 H122 108.1
C123 C122 H122 108.1
C121 C122 H122 108.1
C122 C123 H12F 109.5
C122 C123 H12G 109.5
H12F C123 H12G 109.5
C122 C123 H12H 109.5
H12F C123 H12H 109.5
H12G C123 H12H 109.5
C122 C124 H12I 109.5
C122 C124 H12J 109.5
H12I C124 H12J 109.5
C122 C124 H12K 109.5
H12I C124 H12K 109.5
H12J C124 H12K 109.5
P102 O102 Sm1 153.3(17)
O102 P102 C121 114.1(14)
O102 P102 C113 110.7(14)
C121 P102 C113 116.9(14)
O102 P102 C117 107.1(13)
C121 P102 C117 103.8(13)
C113 P102 C117 102.9(13)
C2 C1 P1 125.3(18)
C2 C1 H1A 106.0
P1 C1 H1A 106.0
C2 C1 H1B 106.0
P1 C1 H1B 106.0
H1A C1 H1B 106.3
C4 C2 C3 103.5(19)
C4 C2 C1 108.2(19)
C3 C2 C1 114(2)
C4 C2 H2 110.2
C3 C2 H2 110.2
C1 C2 H2 110.2
C2 C3 H3A 109.5
C2 C3 H3B 109.5
H3A C3 H3B 109.5
C2 C3 H3C 109.5
H3A C3 H3C 109.5
H3B C3 H3C 109.5
C2 C4 H4A 109.5
C2 C4 H4B 109.5
H4A C4 H4B 109.5
C2 C4 H4C 109.5
H4A C4 H4C 109.5
H4B C4 H4C 109.5
C6 C5 P1 122.2(17)
C6 C5 H5A 106.8
P1 C5 H5A 106.8
C6 C5 H5B 106.8
P1 C5 H5B 106.8
H5A C5 H5B 106.6
C5 C6 C7 119(2)
C5 C6 C8 108.5(19)
C7 C6 C8 112(2)
C5 C6 H6 105.4
C7 C6 H6 105.4
C8 C6 H6 105.4
C6 C7 H7A 109.5
C6 C7 H7B 109.5
H7A C7 H7B 109.5
C6 C7 H7C 109.5
H7A C7 H7C 109.5
H7B C7 H7C 109.5
C6 C8 H8A 109.5
C6 C8 H8B 109.5
H8A C8 H8B 109.5
C6 C8 H8C 109.5
H8A C8 H8C 109.5
H8B C8 H8C 109.5
C10 C9 P1 115.5(16)
C10 C9 H9A 108.4
P1 C9 H9A 108.4
C10 C9 H9B 108.4
P1 C9 H9B 108.4
H9A C9 H9B 107.5
C12 C10 C11 103(2)
C12 C10 C9 117(2)
C11 C10 C9 105(2)
C12 C10 H10 110.3
C11 C10 H10 110.3
C9 C10 H10 110.3
C10 C11 H11N 109.5
C10 C11 H11O 109.5
H11N C11 H11O 109.5
C10 C11 H11P 109.5
H11N C11 H11P 109.5
H11O C11 H11P 109.5
C10 C12 H12L 109.5
C10 C12 H12M 109.5
H12L C12 H12M 109.5
C10 C12 H12N 109.5
H12L C12 H12N 109.5
H12M C12 H12N 109.5
P1 O1 Sm1 153.8(15)
O1 P1 C5 109.3(12)
O1 P1 C1 108.4(12)
C5 P1 C1 107.7(13)
O1 P1 C9 112.9(13)
C5 P1 C9 106.6(13)
C1 P1 C9 111.8(14)
C102 C101 P101 115.3(12)
C102 C101 H10A 108.5
P101 C101 H10A 108.5
C102 C101 H10B 108.5
P101 C101 H10B 108.5
H10A C101 H10B 107.5
C104 C102 C103 108.3(15)
C104 C102 C101 116.3(16)
C103 C102 C101 114.3(17)
C104 C102 H102 105.7
C103 C102 H102 105.7
C101 C102 H102 105.7
C102 C103 H10C 109.5
C102 C103 H10D 109.5
H10C C103 H10D 109.5
C102 C103 H10E 109.5
H10C C103 H10E 109.5
H10D C103 H10E 109.5
C102 C104 H10F 109.5
C102 C104 H10G 109.5
H10F C104 H10G 109.5
C102 C104 H10H 109.5
H10F C104 H10H 109.5
H10G C104 H10H 109.5
C106 C105 P101 117.9(11)
C106 C105 H10I 107.8
P101 C105 H10I 107.8
C106 C105 H10J 107.8
P101 C105 H10J 107.8
H10I C105 H10J 107.2
C108 C106 C107 122.2(14)
C108 C106 C105 113.0(12)
C107 C106 C105 124.7(14)
C108 C106 H106 91.2
C107 C106 H106 91.2
C105 C106 H106 91.2
C106 C107 H10K 109.5
C106 C107 H10L 109.5
H10K C107 H10L 109.5
C106 C107 H10M 109.5
H10K C107 H10M 109.5
H10L C107 H10M 109.5
C106 C108 H10N 109.5
C106 C108 H10O 109.5
H10N C108 H10O 109.5
C106 C108 H10P 109.5
H10N C108 H10P 109.5
H10O C108 H10P 109.5
C110 C109 P101 114.7(12)
C110 C109 H10Q 108.6
P101 C109 H10Q 108.6
C110 C109 H10R 108.6
P101 C109 H10R 108.6
H10Q C109 H10R 107.6
C112 C110 C111 108.4(15)
C112 C110 C109 109.8(15)
C111 C110 C109 104.6(16)
C112 C110 H110 111.2
C111 C110 H110 111.2
C109 C110 H110 111.2
C110 C111 H11Q 109.5
C110 C111 H11R 109.5
H11Q C111 H11R 109.5
C110 C111 H11S 109.5
H11Q C111 H11S 109.5
H11R C111 H11S 109.5
C110 C112 H11T 109.5
C110 C112 H11U 109.5
H11T C112 H11U 109.5
C110 C112 H11V 109.5
H11T C112 H11V 109.5
H11U C112 H11V 109.5
P101 O101 Sm1 155.6(8)
O101 P101 C105 112.3(9)
O101 P101 C109 111.3(9)
C105 P101 C109 108.5(9)
O101 P101 C101 108.9(8)
C105 P101 C101 108.4(9)
C109 P101 C101 107.4(9)
O13 N11 O12 122.5(11)
O13 N11 O11 120.1(11)
O12 N11 O11 117.4(8)
O13 N11 Sm1 174.4(9)
O12 N11 Sm1 60.3(5)
O11 N11 Sm1 57.3(5)
N11 O11 Sm1 97.0(6)
N11 O12 Sm1 95.0(6)
O33 N31 O31 122.1(9)
O33 N31 O32 122.8(9)
O31 N31 O32 115.1(9)
O33 N31 Sm1 175.7(10)
O31 N31 Sm1 56.4(5)
O32 N31 Sm1 58.9(5)
N31 O31 Sm1 98.5(6)
N31 O32 Sm1 95.4(5)
O23 N21 O21 122.2(11)
O23 N21 O22 123.1(13)
O21 N21 O22 114.7(10)
O23 N21 Sm1 175.2(7)
O21 N21 Sm1 57.6(5)
O22 N21 Sm1 57.4(6)
N21 O21 Sm1 97.6(6)
N21 O22 Sm1 97.0(7)

loop_
_geom_bond_atom_site_label_1
_geom_bond_atom_site_label_2
_geom_bond_distance
Sm1 O1 2.15(2)
Sm1 O2 2.194(12)
Sm1 O3 2.359(5)
Sm1 O101 2.425(11)
Sm1 O11 2.501(7)
Sm1 O31 2.505(7)
Sm1 O22 2.508(8)
Sm1 O21 2.517(7)
Sm1 O32 2.557(7)
Sm1 O12 2.572(7)
Sm1 O102 2.58(2)
Sm1 N11 2.950(8)
C25 C26 1.567(11)
C25 P3 1.791(9)
C25 H25A 0.9900
C25 H25B 0.9900
C26 C28 1.491(14)
C26 C27 1.515(14)
C26 H26 1.0000
C27 H27A 0.9800
C27 H27B 0.9800
C27 H27C 0.9800
C28 H28A 0.9800
C28 H28B 0.9800
C28 H28C 0.9800
C29 C30 1.508(13)
C29 P3 1.808(9)
C29 H29A 0.9900
C29 H29B 0.9900
C30 C31 1.509(12)
C30 C32 1.516(12)
C30 H30 1.0000
C31 H31A 0.9800
C31 H31B 0.9800
C31 H31C 0.9800
C32 H32A 0.9800
C32 H32B 0.9800
C32 H32C 0.9800
C33 C34 1.530(15)
C33 P3 1.793(10)
C33 H33A 0.9900
C33 H33B 0.9900
C34 C36 1.409(17)
C34 C35 1.474(16)
C34 H34 1.0000
C35 H35A 0.9800
C35 H35B 0.9800
C35 H35C 0.9800
C36 H36A 0.9800
C36 H36B 0.9800
C36 H36C 0.9800
O3 P3 1.514(5)
C13 C14 1.499(16)
C13 P2 1.781(13)
C13 H13A 0.9900
C13 H13B 0.9900
C14 C16 1.446(18)
C14 C15 1.513(18)
C14 H14 1.0000
C15 H15A 0.9800
C15 H15B 0.9800
C15 H15C 0.9800
C16 H16A 0.9800
C16 H16B 0.9800
C16 H16C 0.9800
C17 C18 1.455(16)
C17 P2 1.834(14)
C17 H17A 0.9900
C17 H17B 0.9900
C18 C19 1.488(18)
C18 C20 1.503(17)
C18 H18 1.0000
C19 H19A 0.9800
C19 H19B 0.9800
C19 H19C 0.9800
C20 H20A 0.9800
C20 H20B 0.9800
C20 H20C 0.9800
C21 C22 1.53(2)
C21 P2 1.800(15)
C21 H21A 0.9900
C21 H21B 0.9900
C22 C24 1.41(2)
C22 C23 1.44(2)
C22 H22 1.0000
C23 H23A 0.9800
C23 H23B 0.9800
C23 H23C 0.9800
C24 H24A 0.9800
C24 H24B 0.9800
C24 H24C 0.9800
O2 P2 1.493(10)
C113 C114 1.555(17)
C113 P102 1.783(15)
C113 H11A 0.9900
C113 H11B 0.9900
C114 C116 1.480(19)
C114 C115 1.49(2)
C114 H114 1.0000
C115 H11C 0.9800
C115 H11D 0.9800
C115 H11E 0.9800
C116 H11F 0.9800
C116 H11G 0.9800
C116 H11H 0.9800
C117 C118 1.495(18)
C117 P102 1.836(15)
C117 H11I 0.9900
C117 H11J 0.9900
C118 C120 1.494(19)
C118 C119 1.506(19)
C118 H118 1.0000
C119 H11K 0.9800
C119 H11L 0.9800
C119 H11M 0.9800
C120 H12A 0.9800
C120 H12B 0.9800
C120 H12C 0.9800
C121 C122 1.56(2)
C121 P102 1.777(15)
C121 H12D 0.9900
C121 H12E 0.9900
C122 C124 1.41(2)
C122 C123 1.45(2)
C122 H122 1.0000
C123 H12F 0.9800
C123 H12G 0.9800
C123 H12H 0.9800
C124 H12I 0.9800
C124 H12J 0.9800
C124 H12K 0.9800
O102 P102 1.504(13)
C1 C2 1.539(17)
C1 P1 1.797(14)
C1 H1A 0.9900
C1 H1B 0.9900
C2 C4 1.502(19)
C2 C3 1.502(19)
C2 H2 1.0000
C3 H3A 0.9800
C3 H3B 0.9800
C3 H3C 0.9800
C4 H4A 0.9800
C4 H4B 0.9800
C4 H4C 0.9800
C5 C6 1.484(17)
C5 P1 1.792(15)
C5 H5A 0.9900
C5 H5B 0.9900
C6 C7 1.490(19)
C6 C8 1.495(19)
C6 H6 1.0000
C7 H7A 0.9800
C7 H7B 0.9800
C7 H7C 0.9800
C8 H8A 0.9800
C8 H8B 0.9800
C8 H8C 0.9800
C9 C10 1.549(19)
C9 P1 1.801(15)
C9 H9A 0.9900
C9 H9B 0.9900
C10 C12 1.45(2)
C10 C11 1.46(2)
C10 H10 1.0000
C11 H11N 0.9800
C11 H11O 0.9800
C11 H11P 0.9800
C12 H12L 0.9800
C12 H12M 0.9800
C12 H12N 0.9800
O1 P1 1.512(13)
C101 C102 1.541(16)
C101 P101 1.829(12)
C101 H10A 0.9900
C101 H10B 0.9900
C102 C104 1.459(16)
C102 C103 1.489(17)
C102 H102 1.0000
C103 H10C 0.9800
C103 H10D 0.9800
C103 H10E 0.9800
C104 H10F 0.9800
C104 H10G 0.9800
C104 H10H 0.9800
C105 C106 1.477(15)
C105 P101 1.774(13)
C105 H10I 0.9900
C105 H10J 0.9900
C106 C108 1.464(16)
C106 C107 1.465(16)
C106 H106 1.0000
C107 H10K 0.9800
C107 H10L 0.9800
C107 H10M 0.9800
C108 H10N 0.9800
C108 H10O 0.9800
C108 H10P 0.9800
C109 C110 1.572(18)
C109 P101 1.801(12)
C109 H10Q 0.9900
C109 H10R 0.9900
C110 C112 1.427(17)
C110 C111 1.444(18)
C110 H110 1.0000
C111 H11Q 0.9800
C111 H11R 0.9800
C111 H11S 0.9800
C112 H11T 0.9800
C112 H11U 0.9800
C112 H11V 0.9800
O101 P101 1.506(10)
N11 O13 1.236(10)
N11 O12 1.239(13)
N11 O11 1.288(12)
N31 O33 1.205(11)
N31 O31 1.274(10)
N31 O32 1.295(11)
N21 O23 1.220(11)
N21 O21 1.251(13)
N21 O22 1.285(12)
